data_7115541
loop_
_publ_author_name
'Etienne Pair'
'Christophe Berini'
'Romain Noel'
'Morgane Sanselme'
'Vincent Levacher'
'Jean-Francois Briere'

_publ_section_title
;
 Organocatalysed multicomponent synthesis of pyrazolidinones: Meldrum's
 acid approach
;
_journal_name_full Chem.Commun.
_journal_page_first 10218
_journal_paper_doi 10.1039/C4cc04852k
_journal_volume 50
_journal_year 2014
_chemical_absolute_configuration unk
_chemical_compound_source 'synthesis as described'
_chemical_formula_moiety 'C16 H20 N2 O2'
_chemical_formula_sum 'C16 H20 N2 O2'
_chemical_formula_weight 272.34
_chemical_name_systematic
;
 ?
;
_space_group_IT_number 4
_symmetry_cell_setting monoclinic
_symmetry_Int_Tables_number 4
_symmetry_space_group_name_Hall 'P 2yb'
_symmetry_space_group_name_H-M 'P 1 21 1'
_atom_sites_solution_hydrogens geom
_atom_sites_solution_primary direct
_atom_sites_solution_secondary difmap
_audit_conform_dict_location ftp://ftp.iucr.org/pub/cif_core.dic
_audit_conform_dict_name cif_core.dic
_audit_conform_dict_version 2.4
_audit_creation_date 2014-02-27T10:35:48-00:00
_audit_creation_method 'WinGX routine CIF_UPDATE'
_cell_angle_alpha 90
_cell_angle_beta 100.888(3)
_cell_angle_gamma 90
_cell_formula_units_Z 2
_cell_length_a 6.1563(13)
_cell_length_b 8.2068(17)
_cell_length_c 14.895(3)
_cell_measurement_reflns_used 0
_cell_measurement_temperature 293(2)
_cell_measurement_theta_max 0
_cell_measurement_theta_min 0
_cell_measurement_wavelength 0.71073
_cell_volume 739.0(3)
_computing_molecular_graphics 'Ortep-3 for Windows (Farrugia, 1997)'
_computing_publication_material 'WinGX publication routines (Farrugia, 1999)'
_computing_structure_refinement 'SHELXL-97 (Sheldrick, 2008)'
_diffrn_ambient_temperature 293(2)
_diffrn_measured_fraction_theta_full 0.997
_diffrn_measured_fraction_theta_max 0.997
_diffrn_radiation_monochromator graphite
_diffrn_radiation_probe x-ray
_diffrn_radiation_type MoK\a
_diffrn_radiation_wavelength 0.71073
_diffrn_reflns_av_R_equivalents 0.0203
_diffrn_reflns_av_unetI/netI 0.0351
_diffrn_reflns_limit_h_max 7
_diffrn_reflns_limit_h_min -7
_diffrn_reflns_limit_k_max 10
_diffrn_reflns_limit_k_min -10
_diffrn_reflns_limit_l_max 18
_diffrn_reflns_limit_l_min -18
_diffrn_reflns_number 5755
_diffrn_reflns_theta_full 26.38
_diffrn_reflns_theta_max 26.38
_diffrn_reflns_theta_min 2.79
_exptl_absorpt_coefficient_mu 0.081
_exptl_absorpt_correction_type none
_exptl_crystal_colour colourless
_exptl_crystal_density_diffrn 1.224
_exptl_crystal_density_method 'not measured'
_exptl_crystal_description prism
_exptl_crystal_F_000 292
_exptl_crystal_size_max 0
_exptl_crystal_size_mid 0
_exptl_crystal_size_min 0
_refine_diff_density_max 0.549
_refine_diff_density_min -0.144
_refine_diff_density_rms 0.04
_refine_ls_abs_structure_details 'Flack H D (1983), Acta Cryst. A39, 876-881'
_refine_ls_abs_structure_Flack 1(2)
_refine_ls_extinction_method none
_refine_ls_goodness_of_fit_ref 1.325
_refine_ls_hydrogen_treatment constr
_refine_ls_matrix_type full
_refine_ls_number_parameters 183
_refine_ls_number_reflns 2952
_refine_ls_number_restraints 1
_refine_ls_restrained_S_all 1.324
_refine_ls_R_factor_all 0.0743
_refine_ls_R_factor_gt 0.0561
_refine_ls_shift/su_max 0
_refine_ls_shift/su_mean 0
_refine_ls_structure_factor_coef Fsqd
_refine_ls_weighting_details 'calc w=1/[\s^2^(Fo^2^)+(0.0544P)^2^+0.0274P] where P=(Fo^2^+2Fc^2^)/3'
_refine_ls_weighting_scheme calc
_refine_ls_wR_factor_gt 0.1288
_refine_ls_wR_factor_ref 0.1345
_reflns_number_gt 2264
_reflns_number_total 2952
_reflns_threshold_expression >2\s(I)
_cod_data_source_file c4cc04852k2.cif
_cod_data_source_block ep305
_cod_original_sg_symbol_H-M 'P 21'
_cod_database_code 7115541

loop_
_symmetry_equiv_pos_as_xyz
'x, y, z'
'-x, y+1/2, -z'

loop_
_atom_site_label
_atom_site_type_symbol
_atom_site_fract_x
_atom_site_fract_y
_atom_site_fract_z
_atom_site_U_iso_or_equiv
_atom_site_adp_type
_atom_site_occupancy
_atom_site_symmetry_multiplicity
_atom_site_calc_flag
_atom_site_refinement_flags
C1 C 0.3722(5) 0.1018(4) 0.9607(2) 0.0545(7) Uani 1 1 d .
H1 H 0.5031 0.0461 0.9593 0.065 Uiso 1 1 calc R
C2 C 0.2064(6) 0.1000(4) 0.8850(2) 0.0679(9) Uani 1 1 d .
H2 H 0.2243 0.0413 0.8335 0.082 Uiso 1 1 calc R
C3 C 0.0167(6) 0.1835(5) 0.8849(2) 0.0719(10) Uani 1 1 d .
H3 H -0.0957 0.1828 0.8335 0.086 Uiso 1 1 calc R
C4 C -0.0077(5) 0.2690(4) 0.9612(2) 0.0693(10) Uani 1 1 d .
H4 H -0.1376 0.3269 0.961 0.083 Uiso 1 1 calc R
C5 C 0.1533(5) 0.2713(4) 1.0373(2) 0.0532(7) Uani 1 1 d .
H5 H 0.1333 0.3307 1.0882 0.064 Uiso 1 1 calc R
C6 C 0.3486(4) 0.1845(3) 1.03896(18) 0.0435(6) Uani 1 1 d .
C7 C 0.5272(5) 0.1828(4) 1.12445(19) 0.0518(7) Uani 1 1 d .
H7A H 0.6636 0.2244 1.1096 0.062 Uiso 1 1 calc R
H7B H 0.484 0.2549 1.1696 0.062 Uiso 1 1 calc R
C8 C 0.5684(4) 0.0137(3) 1.16524(17) 0.0459(6) Uani 1 1 d .
H8A H 0.6111 -0.0578 1.1197 0.055 Uiso 1 1 calc R
H8B H 0.4312 -0.0276 1.1794 0.055 Uiso 1 1 calc R
C9 C 0.7455(4) 0.0070(4) 1.25112(18) 0.0464(6) Uani 1 1 d .
H9 H 0.7628 -0.1054 1.2736 0.056 Uiso 1 1 calc R
C10 C 0.5602(4) 0.1023(4) 1.38336(17) 0.0477(7) Uani 1 1 d .
C11 C 0.6002(5) 0.2538(4) 1.4415(2) 0.0598(8) Uani 1 1 d .
H11A H 0.6555 0.2246 1.5048 0.072 Uiso 1 1 calc R
H11B H 0.4632 0.3137 1.4383 0.072 Uiso 1 1 calc R
C12 C 0.7710(4) 0.3592(3) 1.40514(17) 0.0456(7) Uani 1 1 d .
C13 C 0.9921(4) 0.2385(4) 1.28672(18) 0.0455(7) Uani 1 1 d .
C14 C 0.9694(4) 0.0748(4) 1.2408(2) 0.0492(7) Uani 1 1 d .
H14A H 1.0871 0.0026 1.2695 0.059 Uiso 1 1 calc R
H14B H 0.9772 0.0858 1.1767 0.059 Uiso 1 1 calc R
C15 C 0.9741(5) 0.3919(5) 1.4767(2) 0.0684(9) Uani 1 1 d .
H15A H 1.0324 0.2907 1.5033 0.103 Uiso 1 1 calc R
H15B H 0.9358 0.4607 1.5235 0.103 Uiso 1 1 calc R
H15C H 1.0837 0.4452 1.449 0.103 Uiso 1 1 calc R
C16 C 0.6720(6) 0.5156(5) 1.3628(2) 0.0759(10) Uani 1 1 d .
H16A H 0.779 0.5717 1.3349 0.114 Uiso 1 1 calc R
H16B H 0.6302 0.5833 1.4093 0.114 Uiso 1 1 calc R
H16C H 0.5438 0.4914 1.3172 0.114 Uiso 1 1 calc R
N1 N 0.6925(4) 0.1131(3) 1.32274(15) 0.0488(6) Uani 1 1 d .
N2 N 0.8260(4) 0.2515(3) 1.33215(16) 0.0509(6) Uani 1 1 d .
O1 O 1.1313(3) 0.3426(3) 1.28392(14) 0.0627(6) Uani 1 1 d .
O2 O 0.4358(3) -0.0084(3) 1.39009(14) 0.0691(7) Uani 1 1 d .

loop_
_atom_site_aniso_label
_atom_site_aniso_U_11
_atom_site_aniso_U_22
_atom_site_aniso_U_33
_atom_site_aniso_U_23
_atom_site_aniso_U_13
_atom_site_aniso_U_12
C1 0.0598(17) 0.0453(16) 0.0605(18) 0.0006(15) 0.0168(15) 0.0058(15)
C2 0.099(3) 0.0531(19) 0.0486(18) -0.0014(15) 0.0052(18) -0.002(2)
C3 0.074(2) 0.066(2) 0.066(2) 0.0188(19) -0.0086(18) -0.009(2)
C4 0.0489(18) 0.072(2) 0.086(3) 0.027(2) 0.0089(19) 0.0098(17)
C5 0.0559(18) 0.0496(17) 0.0574(17) 0.0082(14) 0.0189(15) 0.0076(14)
C6 0.0458(14) 0.0294(12) 0.0567(16) 0.0018(12) 0.0132(13) -0.0009(12)
C7 0.0538(17) 0.0409(15) 0.0576(18) -0.0014(14) 0.0029(14) 0.0033(14)
C8 0.0475(15) 0.0421(15) 0.0465(15) -0.0035(14) 0.0050(12) -0.0056(13)
C9 0.0485(16) 0.0388(14) 0.0507(15) -0.0033(13) 0.0061(13) 0.0019(13)
C10 0.0410(15) 0.0614(18) 0.0403(15) 0.0080(15) 0.0064(12) -0.0051(14)
C11 0.0487(16) 0.080(2) 0.0548(17) -0.0125(17) 0.0202(14) -0.0110(17)
C12 0.0427(15) 0.0501(17) 0.0450(14) -0.0070(14) 0.0107(12) 0.0031(13)
C13 0.0358(14) 0.0548(17) 0.0473(15) 0.0010(13) 0.0119(12) -0.0034(14)
C14 0.0378(14) 0.0588(19) 0.0506(16) -0.0075(13) 0.0071(12) 0.0084(13)
C15 0.0496(17) 0.086(2) 0.064(2) -0.0144(18) -0.0018(16) -0.0094(17)
C16 0.089(2) 0.072(2) 0.068(2) -0.0049(19) 0.0174(18) 0.015(2)
N1 0.0487(12) 0.0537(13) 0.0472(13) -0.0083(11) 0.0176(11) -0.0131(12)
N2 0.0458(12) 0.0555(15) 0.0565(14) -0.0173(12) 0.0225(11) -0.0168(12)
O1 0.0451(11) 0.0730(15) 0.0738(14) -0.0091(12) 0.0206(10) -0.0189(11)
O2 0.0638(13) 0.0776(16) 0.0691(14) 0.0170(12) 0.0203(11) -0.0269(13)

loop_
_atom_type_symbol
_atom_type_description
_atom_type_scat_dispersion_real
_atom_type_scat_dispersion_imag
_atom_type_scat_source
C C 0.0033 0.0016 'International Tables Vol C Tables 4.2.6.8 and 6.1.1.4'
H H 0 0 'International Tables Vol C Tables 4.2.6.8 and 6.1.1.4'
N N 0.0061 0.0033 'International Tables Vol C Tables 4.2.6.8 and 6.1.1.4'
O O 0.0106 0.006 'International Tables Vol C Tables 4.2.6.8 and 6.1.1.4'

loop_
_geom_angle_atom_site_label_1
_geom_angle_atom_site_label_2
_geom_angle_atom_site_label_3
_geom_angle
C2 C1 C6 121.3(3)
C2 C1 H1 119.4
C6 C1 H1 119.4
C3 C2 C1 120.3(3)
C3 C2 H2 119.9
C1 C2 H2 119.9
C2 C3 C4 119.3(3)
C2 C3 H3 120.4
C4 C3 H3 120.4
C5 C4 C3 121.5(3)
C5 C4 H4 119.2
C3 C4 H4 119.2
C4 C5 C6 120.0(3)
C4 C5 H5 120
C6 C5 H5 120
C1 C6 C5 117.7(3)
C1 C6 C7 121.9(2)
C5 C6 C7 120.4(2)
C8 C7 C6 112.6(2)
C8 C7 H7A 109.1
C6 C7 H7A 109.1
C8 C7 H7B 109.1
C6 C7 H7B 109.1
H7A C7 H7B 107.8
C7 C8 C9 114.2(2)
C7 C8 H8A 108.7
C9 C8 H8A 108.7
C7 C8 H8B 108.7
C9 C8 H8B 108.7
H8A C8 H8B 107.6
N1 C9 C8 111.7(2)
N1 C9 C14 100.8(2)
C8 C9 C14 115.0(2)
N1 C9 H9 109.7
C8 C9 H9 109.7
C14 C9 H9 109.7
O2 C10 N1 126.0(3)
O2 C10 C11 127.7(3)
N1 C10 C11 106.3(2)
C10 C11 C12 108.1(2)
C10 C11 H11A 110.1
C12 C11 H11A 110.1
C10 C11 H11B 110.1
C12 C11 H11B 110.1
H11A C11 H11B 108.4
N2 C12 C15 110.5(2)
N2 C12 C16 109.3(2)
C15 C12 C16 111.1(3)
N2 C12 C11 100.8(2)
C15 C12 C11 112.5(3)
C16 C12 C11 112.2(3)
O1 C13 N2 125.0(3)
O1 C13 C14 128.2(2)
N2 C13 C14 106.8(2)
C13 C14 C9 106.8(2)
C13 C14 H14A 110.4
C9 C14 H14A 110.4
C13 C14 H14B 110.4
C9 C14 H14B 110.4
H14A C14 H14B 108.6
C12 C15 H15A 109.5
C12 C15 H15B 109.5
H15A C15 H15B 109.5
C12 C15 H15C 109.5
H15A C15 H15C 109.5
H15B C15 H15C 109.5
C12 C16 H16A 109.5
C12 C16 H16B 109.5
H16A C16 H16B 109.5
C12 C16 H16C 109.5
H16A C16 H16C 109.5
H16B C16 H16C 109.5
C10 N1 N2 114.3(2)
C10 N1 C9 135.0(2)
N2 N1 C9 110.49(19)
C13 N2 N1 112.2(2)
C13 N2 C12 136.1(2)
N1 N2 C12 110.24(19)

loop_
_geom_bond_atom_site_label_1
_geom_bond_atom_site_label_2
_geom_bond_distance
C1 C2 1.371(4)
C1 C6 1.380(4)
C1 H1 0.93
C2 C3 1.354(5)
C2 H2 0.93
C3 C4 1.369(5)
C3 H3 0.93
C4 C5 1.357(4)
C4 H4 0.93
C5 C6 1.394(4)
C5 H5 0.93
C6 C7 1.517(4)
C7 C8 1.517(4)
C7 H7A 0.97
C7 H7B 0.97
C8 C9 1.517(4)
C8 H8A 0.97
C8 H8B 0.97
C9 N1 1.461(4)
C9 C14 1.521(4)
C9 H9 0.98
C10 O2 1.205(3)
C10 N1 1.328(3)
C10 C11 1.508(4)
C11 C12 1.537(4)
C11 H11A 0.97
C11 H11B 0.97
C12 N2 1.489(3)
C12 C15 1.506(4)
C12 C16 1.507(5)
C13 O1 1.217(3)
C13 N2 1.332(3)
C13 C14 1.502(4)
C14 H14A 0.97
C14 H14B 0.97
C15 H15A 0.96
C15 H15B 0.96
C15 H15C 0.96
C16 H16A 0.96
C16 H16B 0.96
C16 H16C 0.96
N1 N2 1.393(3)

loop_
_geom_torsion_atom_site_label_1
_geom_torsion_atom_site_label_2
_geom_torsion_atom_site_label_3
_geom_torsion_atom_site_label_4
_geom_torsion
C6 C1 C2 C3 1.6(5)
C1 C2 C3 C4 -0.2(5)
C2 C3 C4 C5 -0.4(5)
C3 C4 C5 C6 -0.3(5)
C2 C1 C6 C5 -2.3(4)
C2 C1 C6 C7 177.8(3)
C4 C5 C6 C1 1.6(4)
C4 C5 C6 C7 -178.5(3)
C1 C6 C7 C8 -63.4(4)
C5 C6 C7 C8 116.8(3)
C6 C7 C8 C9 -179.8(2)
C7 C8 C9 N1 58.1(3)
C7 C8 C9 C14 -56.0(3)
O2 C10 C11 C12 -179.1(3)
N1 C10 C11 C12 1.6(3)
C10 C11 C12 N2 -3.8(3)
C10 C11 C12 C15 -121.4(3)
C10 C11 C12 C16 112.4(3)
O1 C13 C14 C9 -169.3(3)
N2 C13 C14 C9 10.1(3)
N1 C9 C14 C13 -15.6(3)
C8 C9 C14 C13 104.7(3)
O2 C10 N1 N2 -177.7(3)
C11 C10 N1 N2 1.6(3)
O2 C10 N1 C9 -3.3(5)
C11 C10 N1 C9 176.0(3)
C8 C9 N1 C10 79.4(4)
C14 C9 N1 C10 -158.0(3)
C8 C9 N1 N2 -106.2(3)
C14 C9 N1 N2 16.5(3)
O1 C13 N2 N1 179.9(3)
C14 C13 N2 N1 0.5(3)
O1 C13 N2 C12 -15.7(5)
C14 C13 N2 C12 164.9(3)
C10 N1 N2 C13 164.2(2)
C9 N1 N2 C13 -11.5(3)
C10 N1 N2 C12 -4.4(3)
C9 N1 N2 C12 179.9(2)
C15 C12 N2 C13 -40.8(4)
C16 C12 N2 C13 81.8(4)
C11 C12 N2 C13 -159.9(3)
C15 C12 N2 N1 123.9(3)
C16 C12 N2 N1 -113.5(3)
C11 C12 N2 N1 4.8(3)
